data_7032657
loop_
_publ_author_name
'Dang, Liang'
'Guo, Jing'
'Song, Haibin'
'Liu, Binyuan'
'Wang, Baiquan'

_publ_section_title
;
 Synthesis, structures, and norbornene polymerization behavior of
 C(sp(3)), N-chelated palladacycles bearing o-aryloxide-N-heterocyclic
 carbene ligands.
;
_journal_issue 45
_journal_name_full 'Dalton transactions (Cambridge, England : 2003)'
_journal_page_first 17177
_journal_page_last 17183
_journal_paper_doi 10.1039/c4dt02198c
_journal_volume 43
_journal_year 2014
_chemical_formula_sum 'C33 H35 N3 O Pd'
_chemical_formula_weight 596.04
_chemical_name_systematic
; 
 ? 
;
_space_group_IT_number 14
_symmetry_cell_setting monoclinic
_symmetry_space_group_name_Hall '-P 2ybc'
_symmetry_space_group_name_H-M 'P 1 21/c 1'
_atom_sites_solution_hydrogens geom
_atom_sites_solution_primary direct
_atom_sites_solution_secondary difmap
_audit_creation_method SHELXL-97
_cell_angle_alpha 90.00
_cell_angle_beta 94.820(4)
_cell_angle_gamma 90.00
_cell_formula_units_Z 4
_cell_length_a 15.043(4)
_cell_length_b 9.959(3)
_cell_length_c 18.770(5)
_cell_measurement_reflns_used 8957
_cell_measurement_temperature 113(2)
_cell_measurement_theta_max 27.9
_cell_measurement_theta_min 1.7
_cell_volume 2802.1(14)
_computing_cell_refinement CrystalClear
_computing_data_collection CrystalClear
_computing_data_reduction CrystalClear
_computing_molecular_graphics 'Bruker SHELXTL'
_computing_publication_material 'CrystalStructure 3.8'
_computing_structure_refinement 'SHELXL-97 (Sheldrick, 1997)'
_computing_structure_solution 'SHELXS-97 (Sheldrick, 1990)'
_diffrn_ambient_temperature 113(2)
_diffrn_detector_area_resol_mean 14.22
_diffrn_measured_fraction_theta_full 0.998
_diffrn_measured_fraction_theta_max 0.998
_diffrn_measurement_device_type 'Rigaku Saturn724 CCD'
_diffrn_measurement_method '\w and \f scans'
_diffrn_radiation_monochromator multilayer
_diffrn_radiation_source 'rotating anode'
_diffrn_radiation_type MoK\a
_diffrn_radiation_wavelength 0.71073
_diffrn_reflns_av_R_equivalents 0.0452
_diffrn_reflns_av_sigmaI/netI 0.0425
_diffrn_reflns_limit_h_max 19
_diffrn_reflns_limit_h_min -19
_diffrn_reflns_limit_k_max 13
_diffrn_reflns_limit_k_min -13
_diffrn_reflns_limit_l_max 24
_diffrn_reflns_limit_l_min -24
_diffrn_reflns_number 30314
_diffrn_reflns_theta_full 27.88
_diffrn_reflns_theta_max 27.88
_diffrn_reflns_theta_min 2.18
_diffrn_standards_decay_% 0
_diffrn_standards_interval_count 0
_diffrn_standards_interval_time 0
_diffrn_standards_number 0
_exptl_absorpt_coefficient_mu 0.693
_exptl_absorpt_correction_T_max 0.8972
_exptl_absorpt_correction_T_min 0.8514
_exptl_absorpt_correction_type multi-scan
_exptl_absorpt_process_details CrystalClear
_exptl_crystal_colour Colorless
_exptl_crystal_density_diffrn 1.413
_exptl_crystal_density_method 'not measured'
_exptl_crystal_description Prism
_exptl_crystal_F_000 1232
_exptl_crystal_size_max 0.24
_exptl_crystal_size_mid 0.20
_exptl_crystal_size_min 0.16
_refine_diff_density_max 0.877
_refine_diff_density_min -0.905
_refine_diff_density_rms 0.080
_refine_ls_extinction_method none
_refine_ls_goodness_of_fit_ref 1.059
_refine_ls_hydrogen_treatment constr
_refine_ls_matrix_type full
_refine_ls_number_parameters 349
_refine_ls_number_reflns 6666
_refine_ls_number_restraints 0
_refine_ls_restrained_S_all 1.059
_refine_ls_R_factor_all 0.0428
_refine_ls_R_factor_gt 0.0359
_refine_ls_shift/su_max 0.002
_refine_ls_shift/su_mean 0.000
_refine_ls_structure_factor_coef Fsqd
_refine_ls_weighting_details 'calc w=1/[\s^2^(Fo^2^)+(0.0442P)^2^+0.2644P] where P=(Fo^2^+2Fc^2^)/3'
_refine_ls_weighting_scheme calc
_refine_ls_wR_factor_gt 0.0828
_refine_ls_wR_factor_ref 0.0867
_reflns_number_gt 5985
_reflns_number_total 6666
_reflns_threshold_expression >2sigma(I)
_cod_data_source_file c4dt02198c2.cif
_cod_data_source_block m111208a
_cod_depositor_comments
;
The following automatic conversions were performed:

'_symmetry_cell_setting' value 'Monoclinic' changed to 'monoclinic'
according to
/usr/data/users/saulius/crontab/automatic-downloads/rss-feeds/RSC/lib/dictionaries/cif_core.dic
dictionary named 'cif_core.dic' version 2.4.2 from 2011-04-26.

Automatic conversion script
Id: cif_fix_values 2827 2014-09-09 07:05:25Z andrius 

 Adding full bibliography for 7032656--7032659.cif.
;
_cod_original_cell_volume 2802.3(13)
_cod_original_sg_symbol_H-M P2(1)/c
_cod_database_code 7032657

loop_
_symmetry_equiv_pos_as_xyz
'x, y, z'
'-x, y+1/2, -z+1/2'
'-x, -y, -z'
'x, -y-1/2, z-1/2'

loop_
_atom_site_label
_atom_site_type_symbol
_atom_site_fract_x
_atom_site_fract_y
_atom_site_fract_z
_atom_site_U_iso_or_equiv
_atom_site_adp_type
_atom_site_occupancy
_atom_site_symmetry_multiplicity
_atom_site_calc_flag
_atom_site_refinement_flags
Pd1 Pd 0.129457(11) 0.383303(16) 0.275964(8) 0.01660(7) Uani 1 1 d .
O1 O 0.23960(10) 0.37966(15) 0.21471(8) 0.0190(3) Uani 1 1 d .
N1 N -0.03000(12) 0.46023(19) 0.17177(10) 0.0203(4) Uani 1 1 d .
N2 N 0.09676(11) 0.51877(18) 0.13631(9) 0.0178(4) Uani 1 1 d .
N3 N 0.20206(12) 0.29367(18) 0.36226(9) 0.0186(4) Uani 1 1 d .
C1 C -0.15132(15) 0.5032(2) 0.24650(13) 0.0257(5) Uani 1 1 d .
H1 H -0.1316 0.5934 0.2524 0.031 Uiso 1 1 calc R
C2 C -0.22801(16) 0.4599(3) 0.27546(13) 0.0320(6) Uani 1 1 d .
H2 H -0.2610 0.5205 0.3021 0.038 Uiso 1 1 calc R
C3 C -0.25666(16) 0.3288(3) 0.26568(13) 0.0320(6) Uani 1 1 d .
H3 H -0.3096 0.3001 0.2854 0.038 Uiso 1 1 calc R
C4 C -0.20903(16) 0.2391(3) 0.22739(12) 0.0280(5) Uani 1 1 d .
H4 H -0.2294 0.1493 0.2205 0.034 Uiso 1 1 calc R
C5 C -0.13146(15) 0.2811(2) 0.19924(12) 0.0231(5) Uani 1 1 d .
H5 H -0.0976 0.2199 0.1737 0.028 Uiso 1 1 calc R
C6 C -0.10390(15) 0.4117(2) 0.20857(12) 0.0198(5) Uani 1 1 d .
C7 C -0.04619(15) 0.5109(2) 0.10324(12) 0.0245(5) Uani 1 1 d .
H7 H -0.1027 0.5182 0.0768 0.029 Uiso 1 1 calc R
C8 C 0.03232(14) 0.5476(2) 0.08121(12) 0.0219(5) Uani 1 1 d .
H8 H 0.0422 0.5862 0.0363 0.026 Uiso 1 1 calc R
C9 C 0.05878(14) 0.4627(2) 0.19329(11) 0.0179(4) Uani 1 1 d .
C10 C 0.18964(14) 0.5484(2) 0.12971(11) 0.0177(4) Uani 1 1 d .
C11 C 0.20846(15) 0.6511(2) 0.08242(11) 0.0199(5) Uani 1 1 d .
H11 H 0.1607 0.7011 0.0591 0.024 Uiso 1 1 calc R
C12 C 0.29509(15) 0.6813(2) 0.06883(12) 0.0202(5) Uani 1 1 d .
C13 C 0.36271(15) 0.6066(2) 0.10668(12) 0.0195(5) Uani 1 1 d .
H13 H 0.4228 0.6248 0.0978 0.023 Uiso 1 1 calc R
C14 C 0.34711(14) 0.5077(2) 0.15625(11) 0.0176(4) Uani 1 1 d .
C15 C 0.25687(14) 0.4749(2) 0.16913(11) 0.0174(4) Uani 1 1 d .
C16 C 0.31889(15) 0.7904(2) 0.01586(12) 0.0240(5) Uani 1 1 d .
C17 C 0.36480(18) 0.7247(3) -0.04566(14) 0.0365(6) Uani 1 1 d .
H17A H 0.4197 0.6800 -0.0264 0.055 Uiso 1 1 calc R
H17B H 0.3794 0.7938 -0.0800 0.055 Uiso 1 1 calc R
H17C H 0.3245 0.6584 -0.0697 0.055 Uiso 1 1 calc R
C18 C 0.3825(2) 0.8934(3) 0.05329(16) 0.0380(7) Uani 1 1 d .
H18A H 0.3531 0.9370 0.0918 0.057 Uiso 1 1 calc R
H18B H 0.3982 0.9611 0.0187 0.057 Uiso 1 1 calc R
H18C H 0.4366 0.8478 0.0733 0.057 Uiso 1 1 calc R
C19 C 0.23593(18) 0.8659(3) -0.01698(15) 0.0336(6) Uani 1 1 d .
H19A H 0.1947 0.8021 -0.0420 0.050 Uiso 1 1 calc R
H19B H 0.2541 0.9334 -0.0509 0.050 Uiso 1 1 calc R
H19C H 0.2062 0.9104 0.0211 0.050 Uiso 1 1 calc R
C20 C 0.42423(15) 0.4352(3) 0.19881(12) 0.0236(5) Uani 1 1 d .
C21 C 0.42085(16) 0.4677(3) 0.27885(12) 0.0315(6) Uani 1 1 d .
H21A H 0.3621 0.4435 0.2939 0.047 Uiso 1 1 calc R
H21B H 0.4312 0.5639 0.2867 0.047 Uiso 1 1 calc R
H21C H 0.4671 0.4163 0.3069 0.047 Uiso 1 1 calc R
C22 C 0.41835(17) 0.2828(3) 0.18557(14) 0.0323(6) Uani 1 1 d .
H22A H 0.4646 0.2372 0.2166 0.048 Uiso 1 1 calc R
H22B H 0.4273 0.2640 0.1354 0.048 Uiso 1 1 calc R
H22C H 0.3595 0.2503 0.1963 0.048 Uiso 1 1 calc R
C23 C 0.51533(15) 0.4815(3) 0.17676(14) 0.0324(6) Uani 1 1 d .
H23A H 0.5225 0.5779 0.1861 0.049 Uiso 1 1 calc R
H23B H 0.5188 0.4642 0.1257 0.049 Uiso 1 1 calc R
H23C H 0.5628 0.4321 0.2044 0.049 Uiso 1 1 calc R
C24 C 0.03078(16) 0.3823(2) 0.34434(12) 0.0223(5) Uani 1 1 d .
H24A H 0.0017 0.4715 0.3446 0.027 Uiso 1 1 calc R
H24B H -0.0150 0.3146 0.3288 0.027 Uiso 1 1 calc R
C25 C 0.07210(15) 0.3488(2) 0.41823(12) 0.0205(5) Uani 1 1 d .
C26 C 0.02765(16) 0.3540(2) 0.47956(13) 0.0240(5) Uani 1 1 d .
H26 H -0.0322 0.3853 0.4769 0.029 Uiso 1 1 calc R
C27 C 0.06963(17) 0.3136(2) 0.54624(12) 0.0267(5) Uani 1 1 d .
H27 H 0.0382 0.3214 0.5879 0.032 Uiso 1 1 calc R
C28 C 0.15423(17) 0.2638(2) 0.55214(12) 0.0257(5) Uani 1 1 d .
H28 H 0.1813 0.2371 0.5974 0.031 Uiso 1 1 calc R
C29 C 0.20157(16) 0.2522(2) 0.49027(12) 0.0226(5) Uani 1 1 d .
C30 C 0.28701(17) 0.1939(3) 0.48945(13) 0.0281(5) Uani 1 1 d .
H30 H 0.3172 0.1605 0.5323 0.034 Uiso 1 1 calc R
C31 C 0.32576(17) 0.1860(3) 0.42647(13) 0.0300(6) Uani 1 1 d .
H31 H 0.3827 0.1454 0.4252 0.036 Uiso 1 1 calc R
C32 C 0.28153(15) 0.2379(2) 0.36344(12) 0.0239(5) Uani 1 1 d .
H32 H 0.3100 0.2325 0.3202 0.029 Uiso 1 1 calc R
C33 C 0.15972(15) 0.2985(2) 0.42461(11) 0.0194(5) Uani 1 1 d .

loop_
_atom_site_aniso_label
_atom_site_aniso_U_11
_atom_site_aniso_U_22
_atom_site_aniso_U_33
_atom_site_aniso_U_23
_atom_site_aniso_U_13
_atom_site_aniso_U_12
Pd1 0.01810(11) 0.01665(10) 0.01479(10) 0.00224(6) -0.00017(7) 0.00037(6)
O1 0.0177(8) 0.0213(8) 0.0182(8) 0.0047(6) 0.0025(6) 0.0016(6)
N1 0.0190(9) 0.0219(10) 0.0199(9) 0.0053(8) -0.0005(7) -0.0011(8)
N2 0.0182(9) 0.0179(9) 0.0167(9) 0.0032(7) -0.0010(7) 0.0008(7)
N3 0.0234(10) 0.0166(9) 0.0156(9) 0.0010(7) 0.0005(7) 0.0002(8)
C1 0.0250(12) 0.0215(12) 0.0303(13) 0.0048(10) 0.0002(10) 0.0042(10)
C2 0.0288(13) 0.0353(15) 0.0329(14) 0.0099(12) 0.0084(11) 0.0100(11)
C3 0.0222(12) 0.0436(16) 0.0300(14) 0.0165(12) 0.0015(10) -0.0009(12)
C4 0.0298(13) 0.0281(13) 0.0251(13) 0.0086(10) -0.0037(10) -0.0071(11)
C5 0.0249(12) 0.0225(12) 0.0215(11) 0.0040(9) -0.0005(9) 0.0002(10)
C6 0.0164(11) 0.0233(12) 0.0191(11) 0.0050(9) -0.0025(9) 0.0017(9)
C7 0.0198(11) 0.0288(13) 0.0240(12) 0.0070(10) -0.0038(9) 0.0007(10)
C8 0.0214(12) 0.0250(12) 0.0187(11) 0.0065(9) -0.0022(9) -0.0010(9)
C9 0.0204(11) 0.0141(10) 0.0189(11) 0.0008(8) 0.0003(8) 0.0015(9)
C10 0.0179(11) 0.0183(11) 0.0167(11) -0.0009(8) 0.0014(8) -0.0016(9)
C11 0.0229(12) 0.0206(11) 0.0157(11) 0.0015(9) -0.0012(9) 0.0007(9)
C12 0.0254(12) 0.0183(11) 0.0172(11) -0.0003(9) 0.0038(9) -0.0014(9)
C13 0.0186(11) 0.0227(12) 0.0175(11) -0.0031(8) 0.0027(9) -0.0009(9)
C14 0.0198(11) 0.0192(11) 0.0134(10) -0.0029(8) -0.0004(8) 0.0022(9)
C15 0.0217(11) 0.0176(11) 0.0129(10) -0.0022(8) 0.0008(8) -0.0011(9)
C16 0.0273(12) 0.0228(12) 0.0227(12) 0.0055(9) 0.0062(9) -0.0024(10)
C17 0.0458(16) 0.0389(16) 0.0267(13) 0.0106(12) 0.0148(12) 0.0066(13)
C18 0.0434(17) 0.0317(15) 0.0390(16) 0.0063(12) 0.0043(13) -0.0132(12)
C19 0.0354(15) 0.0291(14) 0.0372(16) 0.0169(11) 0.0087(12) 0.0026(11)
C20 0.0191(12) 0.0297(13) 0.0217(12) 0.0036(10) 0.0005(9) 0.0039(10)
C21 0.0249(13) 0.0464(17) 0.0219(12) 0.0044(11) -0.0054(10) -0.0025(12)
C22 0.0301(14) 0.0285(14) 0.0387(15) 0.0071(11) 0.0055(11) 0.0108(11)
C23 0.0187(12) 0.0442(16) 0.0344(14) 0.0095(12) 0.0021(10) 0.0044(11)
C24 0.0212(12) 0.0269(13) 0.0191(12) 0.0046(9) 0.0036(9) 0.0012(9)
C25 0.0238(12) 0.0187(11) 0.0190(11) 0.0007(9) 0.0019(9) -0.0018(9)
C26 0.0255(12) 0.0223(12) 0.0248(12) 0.0002(10) 0.0056(10) 0.0000(10)
C27 0.0396(14) 0.0233(13) 0.0184(12) 0.0001(9) 0.0095(10) -0.0020(11)
C28 0.0394(14) 0.0210(12) 0.0166(11) 0.0035(9) 0.0023(10) -0.0022(10)
C29 0.0307(13) 0.0171(11) 0.0196(11) 0.0022(9) -0.0001(9) -0.0001(10)
C30 0.0337(14) 0.0286(13) 0.0213(12) 0.0048(10) -0.0024(10) 0.0046(11)
C31 0.0277(13) 0.0358(15) 0.0260(13) 0.0054(11) 0.0007(10) 0.0094(11)
C32 0.0242(12) 0.0260(13) 0.0216(12) 0.0022(10) 0.0019(9) 0.0056(10)
C33 0.0241(12) 0.0164(11) 0.0175(11) 0.0003(8) 0.0014(9) -0.0025(9)

loop_
_atom_type_symbol
_atom_type_description
_atom_type_scat_dispersion_real
_atom_type_scat_dispersion_imag
_atom_type_scat_source
C C 0.0033 0.0016 'International Tables Vol C Tables 4.2.6.8 and 6.1.1.4'
H H 0.0000 0.0000 'International Tables Vol C Tables 4.2.6.8 and 6.1.1.4'
N N 0.0061 0.0033 'International Tables Vol C Tables 4.2.6.8 and 6.1.1.4'
O O 0.0106 0.0060 'International Tables Vol C Tables 4.2.6.8 and 6.1.1.4'
Pd Pd -0.9988 1.0072 'International Tables Vol C Tables 4.2.6.8 and 6.1.1.4'

loop_
_geom_angle_atom_site_label_1
_geom_angle_atom_site_label_2
_geom_angle_atom_site_label_3
_geom_angle
C9 Pd1 C24 97.14(9)
C9 Pd1 N3 178.14(8)
C24 Pd1 N3 82.54(8)
C9 Pd1 O1 88.51(8)
C24 Pd1 O1 174.25(7)
N3 Pd1 O1 91.85(7)
C15 O1 Pd1 123.50(13)
C9 N1 C7 111.13(18)
C9 N1 C6 129.83(18)
C7 N1 C6 119.03(18)
C9 N2 C8 110.77(17)
C9 N2 C10 128.26(17)
C8 N2 C10 120.97(18)
C32 N3 C33 118.93(19)
C32 N3 Pd1 127.69(15)
C33 N3 Pd1 113.36(14)
C2 C1 C6 118.5(2)
C2 C1 H1 120.7
C6 C1 H1 120.7
C3 C2 C1 120.1(2)
C3 C2 H2 119.9
C1 C2 H2 119.9
C2 C3 C4 120.7(2)
C2 C3 H3 119.7
C4 C3 H3 119.7
C3 C4 C5 119.5(2)
C3 C4 H4 120.3
C5 C4 H4 120.3
C6 C5 C4 119.5(2)
C6 C5 H5 120.2
C4 C5 H5 120.2
C5 C6 C1 121.6(2)
C5 C6 N1 119.6(2)
C1 C6 N1 118.4(2)
C8 C7 N1 107.25(19)
C8 C7 H7 126.4
N1 C7 H7 126.4
C7 C8 N2 107.07(19)
C7 C8 H8 126.5
N2 C8 H8 126.5
N1 C9 N2 103.77(17)
N1 C9 Pd1 132.57(16)
N2 C9 Pd1 122.97(15)
C11 C10 C15 122.63(19)
C11 C10 N2 116.94(19)
C15 C10 N2 120.43(19)
C12 C11 C10 121.4(2)
C12 C11 H11 119.3
C10 C11 H11 119.3
C11 C12 C13 116.5(2)
C11 C12 C16 123.3(2)
C13 C12 C16 120.3(2)
C14 C13 C12 124.0(2)
C14 C13 H13 118.0
C12 C13 H13 118.0
C13 C14 C15 119.28(19)
C13 C14 C20 121.3(2)
C15 C14 C20 119.36(19)
O1 C15 C10 122.93(19)
O1 C15 C14 120.88(19)
C10 C15 C14 116.19(19)
C18 C16 C12 110.3(2)
C18 C16 C17 109.1(2)
C12 C16 C17 109.1(2)
C18 C16 C19 108.1(2)
C12 C16 C19 112.30(19)
C17 C16 C19 107.9(2)
C16 C17 H17A 109.5
C16 C17 H17B 109.5
H17A C17 H17B 109.5
C16 C17 H17C 109.5
H17A C17 H17C 109.5
H17B C17 H17C 109.5
C16 C18 H18A 109.5
C16 C18 H18B 109.5
H18A C18 H18B 109.5
C16 C18 H18C 109.5
H18A C18 H18C 109.5
H18B C18 H18C 109.5
C16 C19 H19A 109.5
C16 C19 H19B 109.5
H19A C19 H19B 109.5
C16 C19 H19C 109.5
H19A C19 H19C 109.5
H19B C19 H19C 109.5
C14 C20 C23 111.8(2)
C14 C20 C22 110.45(19)
C23 C20 C22 107.1(2)
C14 C20 C21 108.88(19)
C23 C20 C21 107.6(2)
C22 C20 C21 111.0(2)
C20 C21 H21A 109.5
C20 C21 H21B 109.5
H21A C21 H21B 109.5
C20 C21 H21C 109.5
H21A C21 H21C 109.5
H21B C21 H21C 109.5
C20 C22 H22A 109.5
C20 C22 H22B 109.5
H22A C22 H22B 109.5
C20 C22 H22C 109.5
H22A C22 H22C 109.5
H22B C22 H22C 109.5
C20 C23 H23A 109.5
C20 C23 H23B 109.5
H23A C23 H23B 109.5
C20 C23 H23C 109.5
H23A C23 H23C 109.5
H23B C23 H23C 109.5
C25 C24 Pd1 108.28(16)
C25 C24 H24A 110.0
Pd1 C24 H24A 110.0
C25 C24 H24B 110.0
Pd1 C24 H24B 110.0
H24A C24 H24B 108.4
C26 C25 C33 117.3(2)
C26 C25 C24 124.6(2)
C33 C25 C24 117.9(2)
C25 C26 C27 121.1(2)
C25 C26 H26 119.4
C27 C26 H26 119.4
C28 C27 C26 121.4(2)
C28 C27 H27 119.3
C26 C27 H27 119.3
C27 C28 C29 119.6(2)
C27 C28 H28 120.2
C29 C28 H28 120.2
C30 C29 C33 117.6(2)
C30 C29 C28 124.3(2)
C33 C29 C28 118.0(2)
C31 C30 C29 119.3(2)
C31 C30 H30 120.4
C29 C30 H30 120.4
C30 C31 C32 120.1(2)
C30 C31 H31 119.9
C32 C31 H31 119.9
N3 C32 C31 122.3(2)
N3 C32 H32 118.9
C31 C32 H32 118.9
N3 C33 C25 115.88(19)
N3 C33 C29 121.7(2)
C25 C33 C29 122.4(2)

loop_
_geom_bond_atom_site_label_1
_geom_bond_atom_site_label_2
_geom_bond_distance
Pd1 C9 1.971(2)
Pd1 C24 2.042(2)
Pd1 N3 2.0776(18)
Pd1 O1 2.0950(16)
O1 C15 1.318(3)
N1 C9 1.363(3)
N1 C7 1.384(3)
N1 C6 1.441(3)
N2 C9 1.373(3)
N2 C8 1.387(3)
N2 C10 1.444(3)
N3 C32 1.317(3)
N3 C33 1.379(3)
C1 C2 1.385(3)
C1 C6 1.390(3)
C1 H1 0.9500
C2 C3 1.382(4)
C2 H2 0.9500
C3 C4 1.384(4)
C3 H3 0.9500
C4 C5 1.386(3)
C4 H4 0.9500
C5 C6 1.372(3)
C5 H5 0.9500
C7 C8 1.335(3)
C7 H7 0.9500
C8 H8 0.9500
C10 C11 1.398(3)
C10 C15 1.407(3)
C11 C12 1.382(3)
C11 H11 0.9500
C12 C13 1.404(3)
C12 C16 1.536(3)
C13 C14 1.389(3)
C13 H13 0.9500
C14 C15 1.436(3)
C14 C20 1.533(3)
C16 C18 1.532(4)
C16 C17 1.541(3)
C16 C19 1.541(3)
C17 H17A 0.9800
C17 H17B 0.9800
C17 H17C 0.9800
C18 H18A 0.9800
C18 H18B 0.9800
C18 H18C 0.9800
C19 H19A 0.9800
C19 H19B 0.9800
C19 H19C 0.9800
C20 C23 1.535(3)
C20 C22 1.539(4)
C20 C21 1.542(3)
C21 H21A 0.9800
C21 H21B 0.9800
C21 H21C 0.9800
C22 H22A 0.9800
C22 H22B 0.9800
C22 H22C 0.9800
C23 H23A 0.9800
C23 H23B 0.9800
C23 H23C 0.9800
C24 C25 1.509(3)
C24 H24A 0.9900
C24 H24B 0.9900
C25 C26 1.380(3)
C25 C33 1.406(3)
C26 C27 1.412(3)
C26 H26 0.9500
C27 C28 1.362(3)
C27 H27 0.9500
C28 C29 1.417(3)
C28 H28 0.9500
C29 C30 1.412(3)
C29 C33 1.413(3)
C30 C31 1.364(3)
C30 H30 0.9500
C31 C32 1.406(3)
C31 H31 0.9500
C32 H32 0.9500

loop_
_geom_torsion_atom_site_label_1
_geom_torsion_atom_site_label_2
_geom_torsion_atom_site_label_3
_geom_torsion_atom_site_label_4
_geom_torsion
C9 Pd1 O1 C15 37.36(16)
C24 Pd1 O1 C15 -131.7(8)
N3 Pd1 O1 C15 -144.46(16)
C9 Pd1 N3 C32 90(2)
C24 Pd1 N3 C32 170.4(2)
O1 Pd1 N3 C32 -10.88(19)
C9 Pd1 N3 C33 -91(2)
C24 Pd1 N3 C33 -11.07(15)
O1 Pd1 N3 C33 167.65(15)
C6 C1 C2 C3 -0.8(4)
C1 C2 C3 C4 0.4(4)
C2 C3 C4 C5 0.6(4)
C3 C4 C5 C6 -1.2(3)
C4 C5 C6 C1 0.8(3)
C4 C5 C6 N1 -172.0(2)
C2 C1 C6 C5 0.2(3)
C2 C1 C6 N1 173.15(19)
C9 N1 C6 C5 -91.4(3)
C7 N1 C6 C5 86.9(3)
C9 N1 C6 C1 95.5(3)
C7 N1 C6 C1 -86.2(3)
C9 N1 C7 C8 -0.9(3)
C6 N1 C7 C8 -179.5(2)
N1 C7 C8 N2 0.2(3)
C9 N2 C8 C7 0.4(3)
C10 N2 C8 C7 -179.2(2)
C7 N1 C9 N2 1.1(2)
C6 N1 C9 N2 179.5(2)
C7 N1 C9 Pd1 -169.32(18)
C6 N1 C9 Pd1 9.1(4)
C8 N2 C9 N1 -0.9(2)
C10 N2 C9 N1 178.7(2)
C8 N2 C9 Pd1 170.66(16)
C10 N2 C9 Pd1 -9.8(3)
C24 Pd1 C9 N1 -28.2(2)
N3 Pd1 C9 N1 52(2)
O1 Pd1 C9 N1 152.9(2)
C24 Pd1 C9 N2 162.94(18)
N3 Pd1 C9 N2 -117(2)
O1 Pd1 C9 N2 -15.96(18)
C9 N2 C10 C11 -154.4(2)
C8 N2 C10 C11 25.2(3)
C9 N2 C10 C15 26.3(3)
C8 N2 C10 C15 -154.2(2)
C15 C10 C11 C12 3.6(3)
N2 C10 C11 C12 -175.8(2)
C10 C11 C12 C13 -2.0(3)
C10 C11 C12 C16 178.3(2)
C11 C12 C13 C14 -0.7(3)
C16 C12 C13 C14 179.0(2)
C12 C13 C14 C15 1.9(3)
C12 C13 C14 C20 -176.6(2)
Pd1 O1 C15 C10 -33.0(3)
Pd1 O1 C15 C14 148.09(16)
C11 C10 C15 O1 178.8(2)
N2 C10 C15 O1 -1.9(3)
C11 C10 C15 C14 -2.2(3)
N2 C10 C15 C14 177.08(18)
C13 C14 C15 O1 178.57(19)
C20 C14 C15 O1 -2.9(3)
C13 C14 C15 C10 -0.4(3)
C20 C14 C15 C10 178.08(19)
C11 C12 C16 C18 123.5(2)
C13 C12 C16 C18 -56.2(3)
C11 C12 C16 C17 -116.7(2)
C13 C12 C16 C17 63.6(3)
C11 C12 C16 C19 2.8(3)
C13 C12 C16 C19 -176.8(2)
C13 C14 C20 C23 -2.6(3)
C15 C14 C20 C23 179.0(2)
C13 C14 C20 C22 -121.7(2)
C15 C14 C20 C22 59.9(3)
C13 C14 C20 C21 116.2(2)
C15 C14 C20 C21 -62.2(3)
C9 Pd1 C24 C25 -169.59(15)
N3 Pd1 C24 C25 12.26(15)
O1 Pd1 C24 C25 -0.6(9)
Pd1 C24 C25 C26 172.27(19)
Pd1 C24 C25 C33 -13.1(3)
C33 C25 C26 C27 1.6(3)
C24 C25 C26 C27 176.3(2)
C25 C26 C27 C28 -2.3(4)
C26 C27 C28 C29 0.1(4)
C27 C28 C29 C30 -175.6(2)
C27 C28 C29 C33 2.6(3)
C33 C29 C30 C31 0.8(4)
C28 C29 C30 C31 178.9(2)
C29 C30 C31 C32 1.2(4)
C33 N3 C32 C31 -1.6(3)
Pd1 N3 C32 C31 176.83(18)
C30 C31 C32 N3 -0.8(4)
C32 N3 C33 C25 -174.7(2)
Pd1 N3 C33 C25 6.6(2)
C32 N3 C33 C29 3.7(3)
Pd1 N3 C33 C29 -174.99(17)
C26 C25 C33 N3 179.5(2)
C24 C25 C33 N3 4.5(3)
C26 C25 C33 C29 1.2(3)
C24 C25 C33 C29 -173.9(2)
C30 C29 C33 N3 -3.2(3)
C28 C29 C33 N3 178.5(2)
C30 C29 C33 C25 175.1(2)
C28 C29 C33 C25 -3.2(3)
